data_8100552
loop_
_publ_author_name
'Deacon, G. B.'
'Nelson, K. T.'
'Tiekink, E. R. T.'

_publ_section_title
;
Crystal structure of ethane-1,2-diaminebis(2,3,5,6-tetrafluoro-4-methoxy-
phenyl)platinum(II), C~16~H~14~F~8~N~2~O~2~Pt
;
_journal_issue 1
_journal_name_full 'Zeitschrift f\"ur Kristallographie - New Crystal Structures'
_journal_page_first 87
_journal_page_last 88
_journal_volume 217
_journal_year 2002
_chemical_formula_moiety 'C16 H14 F8 N2 O2 Pt '
_chemical_formula_structural 'C16 H14 F8 N2 O2 Pt '
_chemical_formula_sum 'C16 H14 F8 N2 O2 Pt'
_chemical_formula_weight 613.38
_space_group_IT_number 14
_symmetry_cell_setting monoclinic
_symmetry_space_group_name_Hall '-P 2yn'
_symmetry_space_group_name_H-M 'P 1 21/n 1'
_cell_angle_alpha 90
_cell_angle_beta 95.05(1)
_cell_angle_gamma 90
_cell_formula_units_Z 4
_cell_length_a 9.792(1)
_cell_length_b 15.670(1)
_cell_length_c 12.383(1)
_cell_measurement_temperature 293
_cell_volume 1892.7(3)
_diffrn_ambient_temperature 293
_exptl_crystal_density_diffrn 2.153
_cod_original_sg_symbol_H-M 'P 21/n'
_cod_original_formula_sum 'C16 H14 F8 N2 O2 Pt '
_cod_database_code 8100552

loop_
_symmetry_equiv_pos_as_xyz
'  +x,  +y,  +z'
'  1/2-x,1/2+y,1/2-z'
'  -x,  -y,  -z'
'  1/2+x,1/2-y,1/2+z'

loop_
_atom_site_label
_atom_site_type_symbol
_atom_site_fract_x
_atom_site_fract_y
_atom_site_fract_z
_atom_site_U_iso_or_equiv
_atom_site_adp_type
_atom_site_occupancy
_atom_site_symmetry_multiplicity
_atom_site_calc_flag
_atom_site_refinement_flags
_atom_site_disorder_assembly
_atom_site_disorder_group
Pt Pt 0.17520(3) 0.080320(15) 0.11487(2) 0.03052(12) Uani 1 4 d . . .
F4 F -0.0043(5) 0.0082(3) 0.3002(4) 0.0519(12) Uani 1 4 d . . .
F5 F 0.0578(8) -0.0930(3) 0.4671(5) 0.0708(17) Uani 1 4 d . . .
F7 F 0.5153(7) -0.1072(4) 0.3810(6) 0.0780(19) Uani 1 4 d . . .
F8 F 0.4521(5) -0.0124(4) 0.2039(5) 0.0599(13) Uani 1 4 d . . .
F11 F 0.3733(5) 0.1906(4) 0.2804(5) 0.0663(16) Uani 1 4 d . . .
F12 F 0.3190(5) 0.3000(4) 0.4364(5) 0.0653(16) Uani 1 4 d . . .
F14 F -0.1519(5) 0.2760(4) 0.3304(5) 0.0635(15) Uani 1 4 d . . .
F15 F -0.1014(5) 0.1665(3) 0.1764(5) 0.0558(13) Uani 1 4 d . . .
O6 O 0.3196(10) -0.1548(4) 0.5161(5) 0.075(2) Uani 1 4 d . . .
O13 O 0.0550(7) 0.3483(3) 0.4660(5) 0.0483(14) Uani 1 4 d . . .
N1 N 0.1301(7) 0.1592(4) -0.0225(5) 0.0390(14) Uani 1 4 d . . .
H11 H 0.0499 0.1864 -0.0173 0.099(12) Uiso 1 4 calc R . .
H12 H 0.1963 0.1987 -0.0260 0.099(12) Uiso 1 4 calc R . .
N2 N 0.2152(7) -0.0104(4) -0.0050(6) 0.0413(14) Uani 1 4 d . . .
H21 H 0.2924 -0.0394 0.0154 0.099(12) Uiso 1 4 calc R . .
H22 H 0.1454 -0.0478 -0.0147 0.099(12) Uiso 1 4 calc R . .
C1 C 0.1215(8) 0.1053(5) -0.1209(6) 0.0391(16) Uani 1 4 d . . .
H1a H 0.1348 0.1401 -0.1839 0.099(12) Uiso 1 4 calc R . .
H1b H 0.0316 0.0790 -0.1315 0.099(12) Uiso 1 4 calc R . .
C2 C 0.2308(8) 0.0373(5) -0.1076(6) 0.0393(16) Uani 1 4 d . . .
H2a H 0.2215 -0.0015 -0.1688 0.099(12) Uiso 1 4 calc R . .
H2b H 0.3209 0.0633 -0.1048 0.099(12) Uiso 1 4 calc R . .
C3 C 0.2216(8) 0.0021(4) 0.2422(6) 0.0389(17) Uani 1 4 d . . .
C4 C 0.1264(9) -0.0204(5) 0.3152(6) 0.0417(17) Uani 1 4 d . . .
C5 C 0.1554(11) -0.0713(5) 0.4048(7) 0.048(2) Uani 1 4 d . . .
C6 C 0.2880(13) -0.1037(6) 0.4269(8) 0.059(3) Uani 1 4 d . . .
C6a C 0.3403(15) -0.1098(7) 0.6172(9) 0.082(4) Uani 1 4 d . . .
H6a H 0.3617 -0.1497 0.6750 0.099(12) Uiso 1 4 calc R . .
H6b H 0.2582 -0.0792 0.6300 0.099(12) Uiso 1 4 calc R . .
H6c H 0.4147 -0.0702 0.6142 0.099(12) Uiso 1 4 calc R . .
C7 C 0.3834(10) -0.0810(5) 0.3599(8) 0.049(2) Uani 1 4 d . . .
C8 C 0.3504(9) -0.0314(5) 0.2685(7) 0.0449(18) Uani 1 4 d . . .
C10 C 0.1375(8) 0.1713(4) 0.2203(6) 0.0349(15) Uani 1 4 d . . .
C11 C 0.2405(7) 0.2098(5) 0.2904(7) 0.0391(16) Uani 1 4 d . . .
C12 C 0.2145(8) 0.2668(5) 0.3701(7) 0.0413(17) Uani 1 4 d . . .
C13 C 0.0808(8) 0.2890(4) 0.3885(6) 0.0361(15) Uani 1 4 d . . .
C13a C 0.0409(13) 0.3116(7) 0.5708(7) 0.068(3) Uani 1 4 d . . .
H13a H 0.0232 0.3561 0.6212 0.099(12) Uiso 1 4 calc R . .
H13b H 0.1241 0.2825 0.5957 0.099(12) Uiso 1 4 calc R . .
H13c H -0.0339 0.2719 0.5657 0.099(12) Uiso 1 4 calc R . .
C14 C -0.0208(7) 0.2542(5) 0.3199(7) 0.0401(16) Uani 1 4 d . . .
C15 C 0.0067(7) 0.1982(4) 0.2400(6) 0.0352(15) Uani 1 4 d . . .

loop_
_atom_site_aniso_label
_atom_site_aniso_U_11
_atom_site_aniso_U_22
_atom_site_aniso_U_33
_atom_site_aniso_U_23
_atom_site_aniso_U_13
_atom_site_aniso_U_12
Pt 0.04006(17) 0.03071(16) 0.02133(16) -0.00323(10) 0.00577(10) 0.00103(10)
F4 0.056(3) 0.064(3) 0.036(3) -0.001(2) 0.008(2) -0.002(2)
F5 0.102(5) 0.069(3) 0.044(3) 0.014(3) 0.016(3) -0.020(3)
F7 0.080(4) 0.079(4) 0.071(4) 0.003(4) -0.013(3) 0.034(3)
F8 0.053(3) 0.075(3) 0.053(3) -0.002(3) 0.010(2) 0.011(2)
F11 0.039(2) 0.087(4) 0.074(4) -0.041(3) 0.010(3) 0.001(2)
F12 0.052(3) 0.088(4) 0.055(4) -0.033(3) -0.006(3) -0.008(3)
F14 0.042(3) 0.076(3) 0.075(4) -0.027(3) 0.014(3) 0.008(2)
F15 0.044(2) 0.067(3) 0.055(3) -0.028(3) -0.006(2) 0.002(2)
O6 0.144(7) 0.044(3) 0.032(4) 0.008(3) -0.015(4) 0.013(4)
O13 0.074(4) 0.044(3) 0.029(3) -0.012(2) 0.018(3) 0.003(3)
N1 0.050(4) 0.034(3) 0.032(3) -0.001(3) -0.003(3) -0.003(3)
N2 0.054(4) 0.038(3) 0.033(4) -0.001(3) 0.013(3) 0.004(3)
C1 0.051(4) 0.045(3) 0.021(3) -0.001(3) -0.001(3) -0.008(3)
C2 0.052(4) 0.048(4) 0.019(3) -0.003(3) 0.009(3) 0.000(3)
C3 0.055(5) 0.032(3) 0.028(4) -0.002(3) -0.003(3) -0.001(3)
C4 0.060(5) 0.040(4) 0.026(4) 0.001(3) 0.005(3) -0.003(3)
C5 0.076(6) 0.040(4) 0.029(4) 0.005(3) 0.004(4) -0.010(4)
C6 0.101(8) 0.034(4) 0.040(5) -0.001(4) -0.007(5) 0.002(4)
C6a 0.122(10) 0.080(7) 0.038(6) 0.011(5) -0.020(6) -0.017(7)
C7 0.059(5) 0.049(5) 0.035(4) -0.001(3) -0.012(4) 0.007(4)
C8 0.060(5) 0.041(4) 0.033(4) -0.006(3) 0.001(4) 0.003(3)
C10 0.044(4) 0.036(3) 0.025(3) -0.002(3) 0.002(3) 0.008(3)
C11 0.034(4) 0.049(4) 0.035(4) -0.006(3) 0.006(3) 0.004(3)
C12 0.042(4) 0.040(4) 0.040(4) -0.012(3) -0.001(3) -0.002(3)
C13 0.049(4) 0.034(3) 0.027(4) -0.006(3) 0.011(3) 0.003(3)
C13a 0.110(9) 0.071(6) 0.025(4) -0.010(4) 0.017(5) -0.007(6)
C14 0.038(4) 0.044(4) 0.039(4) -0.007(3) 0.011(3) 0.006(3)
C15 0.032(3) 0.039(3) 0.033(4) -0.005(3) 0.000(3) 0.000(3)

loop_
_geom_bond_atom_site_label_1
_geom_bond_atom_site_label_2
_geom_bond_distance
_geom_bond_site_symmetry_2
_geom_bond_publ_flag
Pt C10 1.990(7) . ?
Pt C3 2.018(7) . ?
Pt N2 2.117(6) . ?
Pt N1 2.117(6) . ?
F4 C4 1.353(10) . ?
F5 C5 1.324(12) . ?
F7 C7 1.359(11) . ?
F8 C8 1.364(10) . ?
F11 C11 1.352(8) . ?
F12 C12 1.358(8) . ?
F14 C14 1.346(8) . ?
F15 C15 1.357(8) . ?
O6 C6 1.378(11) . ?
O6 C6A 1.437(12) . ?
O13 C13 1.375(8) . ?
O13 C13A 1.438(11) . ?
N1 C1 1.479(9) . ?
N2 C2 1.493(9) . ?
C1 C2 1.510(11) . ?
C3 C8 1.378(11) . ?
C3 C4 1.400(11) . ?
C4 C5 1.376(11) . ?
C5 C6 1.399(16) . ?
C6 C7 1.350(17) . ?
C7 C8 1.387(12) . ?
C10 C15 1.390(10) . ?
C10 C11 1.407(10) . ?
C11 C12 1.372(11) . ?
C12 C13 1.393(10) . ?
C13 C14 1.363(11) . ?
C14 C15 1.367(10) . ?
